data_7028219
loop_
_publ_author_name
'Aidoudi, Farida H.'
'Black, Cameron'
'Arachchige, Kasun S Athukorala'
'Slawin, Alexandra M. Z.'
'Morris, Russell E.'
'Lightfoot, Philip'

_publ_section_title
;
 Structural diversity in hybrid vanadium(IV) oxyfluorides based on a
 common building block.
;
_journal_issue 2
_journal_name_full 'Dalton transactions (Cambridge, England : 2003)'
_journal_page_first 568
_journal_page_last 575
_journal_paper_doi 10.1039/c3dt52385c
_journal_volume 43
_journal_year 2014
_chemical_formula_moiety 'C4 H7 N2, F6 O2 V2'
_chemical_formula_sum 'C4 H7 F6 N2 O2 V2'
_chemical_formula_weight 329.99
_chemical_name_systematic
; 
 ? 
;
_space_group_IT_number 11
_symmetry_cell_setting monoclinic
_symmetry_space_group_name_Hall '-P 2yb'
_symmetry_space_group_name_H-M 'P 1 21/m 1'
_atom_sites_solution_hydrogens none
_atom_sites_solution_primary direct
_atom_sites_solution_secondary difmap
_audit_creation_method SHELXL-97
_cell_angle_alpha 90.00
_cell_angle_beta 114.750(2)
_cell_angle_gamma 90.00
_cell_formula_units_Z 2
_cell_length_a 8.334(7)
_cell_length_b 7.430(6)
_cell_length_c 8.998(8)
_cell_measurement_reflns_used 1970
_cell_measurement_temperature 125(2)
_cell_measurement_theta_max 26.4
_cell_measurement_theta_min 2.5
_cell_volume 506.0(7)
_computing_cell_refinement 'CrystalClear-SM Expert 2.0 rc13 (Rigaku, 2009)'
_computing_data_collection 'CrystalClear-SM Expert 2.0 rc13 (Rigaku, 2009)'
_computing_data_reduction 'CrystalClear-SM Expert 2.0 rc13 (Rigaku, 2009)'
_computing_molecular_graphics 'Bruker SHELXTL'
_computing_publication_material 'Bruker SHELXTL'
_computing_structure_refinement 'SHELXL-97 (Sheldrick, 1997)'
_computing_structure_solution 'SHELXS-97 (Sheldrick, 1997)'
_diffrn_ambient_temperature 125(2)
_diffrn_measured_fraction_theta_full 0.993
_diffrn_measured_fraction_theta_max 0.986
_diffrn_measurement_device_type 'CCD area detector'
_diffrn_measurement_method dtprofit.ref
_diffrn_radiation_monochromator confocal
_diffrn_radiation_source 'Rotating Anode'
_diffrn_radiation_type MoK\a
_diffrn_radiation_wavelength 0.71073
_diffrn_reflns_av_R_equivalents 0.0639
_diffrn_reflns_av_sigmaI/netI 0.0532
_diffrn_reflns_limit_h_max 10
_diffrn_reflns_limit_h_min -9
_diffrn_reflns_limit_k_max 9
_diffrn_reflns_limit_k_min -8
_diffrn_reflns_limit_l_max 11
_diffrn_reflns_limit_l_min -11
_diffrn_reflns_number 4112
_diffrn_reflns_theta_full 25.00
_diffrn_reflns_theta_max 26.36
_diffrn_reflns_theta_min 2.69
_exptl_absorpt_coefficient_mu 1.922
_exptl_absorpt_correction_T_max 1.000
_exptl_absorpt_correction_T_min 0.537
_exptl_absorpt_correction_type multi-scan
_exptl_absorpt_process_details 'Jacobson, R. (1998) Private communication'
_exptl_crystal_colour Blue
_exptl_crystal_density_diffrn 2.166
_exptl_crystal_density_method 'not measured'
_exptl_crystal_description Platelet
_exptl_crystal_F_000 320
_exptl_crystal_size_max 0.24
_exptl_crystal_size_mid 0.09
_exptl_crystal_size_min 0.03
_refine_diff_density_max 1.469
_refine_diff_density_min -1.150
_refine_diff_density_rms 0.193
_refine_ls_extinction_method none
_refine_ls_goodness_of_fit_ref 1.180
_refine_ls_hydrogen_treatment none
_refine_ls_matrix_type full
_refine_ls_number_parameters 73
_refine_ls_number_reflns 1102
_refine_ls_number_restraints 0
_refine_ls_restrained_S_all 1.180
_refine_ls_R_factor_all 0.0884
_refine_ls_R_factor_gt 0.0803
_refine_ls_shift/su_max 0.003
_refine_ls_shift/su_mean 0.000
_refine_ls_structure_factor_coef Fsqd
_refine_ls_weighting_details 'calc w=1/[\s^2^(Fo^2^)+(0.0775P)^2^+4.7775P] where P=(Fo^2^+2Fc^2^)/3'
_refine_ls_weighting_scheme calc
_refine_ls_wR_factor_gt 0.1937
_refine_ls_wR_factor_ref 0.2078
_reflns_number_gt 1005
_reflns_number_total 1102
_reflns_threshold_expression >2sigma(I)
_cod_data_source_file c3dt52385c.txt
_cod_data_source_block VOF-9
_cod_depositor_comments
;
The following automatic conversions were performed:

'_exptl_absorpt_correction_type' value 'Multi-scan' changed to
'multi-scan' according to
/usr/data/users/saulius/automatic-downloads/current/RSC/lib/dictionaries/cif_core.dic
dictionary named 'cif_core.dic' version 2.4.2 from 2011-04-26.

Automatic conversion script
Id: cif_fix_values 2281 2013-09-26 08:29:07Z andrius 
;
_cod_original_sg_symbol_H-M 'P 21/m'
_cod_database_code 7028219

loop_
_symmetry_equiv_pos_as_xyz
'x, y, z'
'-x, y+1/2, -z'
'-x, -y, -z'
'x, -y-1/2, z'

loop_
_atom_site_label
_atom_site_type_symbol
_atom_site_fract_x
_atom_site_fract_y
_atom_site_fract_z
_atom_site_U_iso_or_equiv
_atom_site_adp_type
_atom_site_occupancy
_atom_site_symmetry_multiplicity
_atom_site_calc_flag
_atom_site_refinement_flags
N1 N 1.0202(10) 0.7500 1.1401(10) 0.087(2) Uiso 1 2 d S
N2 N 1.0113(10) 0.7500 0.9072(9) 0.087(2) Uiso 1 2 d S
C1A C 0.9398(12) 0.7500 0.9991(11) 0.024(2) Uiso 0.50 2 d SP
C1B C 1.0844(14) 0.7500 1.0434(13) 0.033(2) Uiso 0.50 2 d SP
C2 C 1.2439(14) 0.7500 1.0481(13) 0.096(3) Uiso 1 2 d S
C3 C 0.7752(15) 0.7500 0.9945(14) 0.101(3) Uiso 1 2 d S
C4A C 1.242(2) 0.7500 1.164(2) 0.077(5) Uiso 0.50 2 d SP
C4B C 0.777(3) 0.7500 0.881(3) 0.091(6) Uiso 0.50 2 d SP
V1 V 0.21680(6) 0.99458(7) 0.59824(6) 0.01820(15) Uani 1 1 d .
F1 F 0.2042(3) 0.7500 0.5062(3) 0.0230(7) Uani 1 2 d S
F2 F -0.0050(2) 1.0478(3) 0.36456(19) 0.0196(5) Uani 1 1 d .
F3 F 0.1848(3) 1.2500 0.6317(3) 0.0189(6) Uani 1 2 d S
F4 F 0.3539(2) 1.0732(3) 0.4738(3) 0.0339(6) Uani 1 1 d .
O1 O 0.3694(3) 0.9558(4) 0.7718(3) 0.0304(7) Uani 1 1 d .

loop_
_atom_site_aniso_label
_atom_site_aniso_U_11
_atom_site_aniso_U_22
_atom_site_aniso_U_33
_atom_site_aniso_U_23
_atom_site_aniso_U_13
_atom_site_aniso_U_12
V1 0.0158(2) 0.0170(3) 0.0226(2) 0.00174(19) 0.00877(18) -0.00010(19)
F1 0.0258(11) 0.0186(12) 0.0278(11) 0.000 0.0144(9) 0.000
F2 0.0196(7) 0.0214(9) 0.0188(7) 0.0030(7) 0.0090(6) 0.0005(7)
F3 0.0212(10) 0.0163(12) 0.0233(10) 0.000 0.0134(8) 0.000
F4 0.0332(8) 0.0287(10) 0.0505(10) 0.0018(9) 0.0279(7) 0.0025(9)
O1 0.0244(11) 0.0240(12) 0.0330(12) 0.0002(11) 0.0022(9) 0.0018(10)

loop_
_atom_type_symbol
_atom_type_description
_atom_type_scat_dispersion_real
_atom_type_scat_dispersion_imag
_atom_type_scat_source
C C 0.0033 0.0016 'International Tables Vol C Tables 4.2.6.8 and 6.1.1.4'
H H 0.0000 0.0000 'International Tables Vol C Tables 4.2.6.8 and 6.1.1.4'
F F 0.0171 0.0103 'International Tables Vol C Tables 4.2.6.8 and 6.1.1.4'
N N 0.0061 0.0033 'International Tables Vol C Tables 4.2.6.8 and 6.1.1.4'
O O 0.0106 0.0060 'International Tables Vol C Tables 4.2.6.8 and 6.1.1.4'
V V 0.3005 0.5294 'International Tables Vol C Tables 4.2.6.8 and 6.1.1.4'

loop_
_geom_angle_atom_site_label_1
_geom_angle_atom_site_label_2
_geom_angle_atom_site_label_3
_geom_angle
_geom_angle_site_symmetry_1
_geom_angle_site_symmetry_3
C1A N1 C1B 55.6(8) . .
C1A N1 C4A 103.3(10) . .
C1B N1 C4A 47.7(8) . .
C1A N1 C3 44.6(7) . .
C1B N1 C3 100.1(8) . .
C4A N1 C3 147.9(9) . .
C1B N2 C1A 56.4(9) . .
C1B N2 C2 45.8(8) . .
C1A N2 C2 102.2(7) . .
C1B N2 C4B 101.6(11) . .
C1A N2 C4B 45.3(8) . .
C2 N2 C4B 147.4(10) . .
C1B C1A N1 63.9(9) . .
C1B C1A N2 57.8(9) . .
N1 C1A N2 121.7(10) . .
C1B C1A C4B 152.4(16) . .
N1 C1A C4B 143.7(16) . .
N2 C1A C4B 94.6(13) . .
C1B C1A C3 162.4(12) . .
N1 C1A C3 98.5(10) . .
N2 C1A C3 139.8(9) . .
C4B C1A C3 45.2(12) . .
C1A C1B N2 65.8(9) . .
C1A C1B N1 60.5(9) . .
N2 C1B N1 126.3(11) . .
C1A C1B C4A 150.1(16) . .
N2 C1B C4A 144.0(16) . .
N1 C1B C4A 89.6(13) . .
C1A C1B C2 162.5(13) . .
N2 C1B C2 96.6(11) . .
N1 C1B C2 137.0(10) . .
C4A C1B C2 47.4(11) . .
C4A C2 C1B 66.1(13) . .
C4A C2 N2 103.7(14) . .
C1B C2 N2 37.6(6) . .
C4B C3 C1A 66.0(14) . .
C4B C3 N1 102.9(15) . .
C1A C3 N1 36.9(5) . .
C2 C4A C1B 66.5(12) . .
C2 C4A N1 109.1(13) . .
C1B C4A N1 42.6(9) . .
C3 C4B C1A 68.8(13) . .
C3 C4B N2 108.9(15) . .
C1A C4B N2 40.1(8) . .
O1 V1 F2 102.29(14) . 3_576
O1 V1 F3 97.47(12) . .
F2 V1 F3 86.49(10) 3_576 .
O1 V1 F1 97.26(12) . .
F2 V1 F1 91.74(11) 3_576 .
F3 V1 F1 165.20(9) . .
O1 V1 F4 101.32(14) . .
F2 V1 F4 156.14(7) 3_576 .
F3 V1 F4 87.10(11) . .
F1 V1 F4 88.65(12) . .
O1 V1 F2 176.70(13) . .
F2 V1 F2 74.46(10) 3_576 .
F3 V1 F2 81.80(9) . .
F1 V1 F2 83.57(9) . .
F4 V1 F2 81.88(10) . .
V1 F1 V1 133.01(16) . 4_575
V1 F2 V1 105.54(10) 3_576 .
V1 F3 V1 151.68(17) . 4_585

loop_
_geom_bond_atom_site_label_1
_geom_bond_atom_site_label_2
_geom_bond_distance
_geom_bond_site_symmetry_2
N1 C1A 1.161(12) .
N1 C1B 1.198(16) .
N1 C4A 1.77(2) .
N1 C3 1.910(13) .
N2 C1B 1.117(13) .
N2 C1A 1.205(15) .
N2 C2 1.819(12) .
N2 C4B 1.86(2) .
C1A C1B 1.100(15) .
C1A C4B 1.33(2) .
C1A C3 1.355(16) .
C1B C4A 1.308(19) .
C1B C2 1.312(17) .
C2 C4A 1.05(2) .
C3 C4B 1.03(3) .
V1 O1 1.574(2) .
V1 F2 1.955(2) 3_576
V1 F3 1.9572(17) .
V1 F1 1.9815(18) .
V1 F4 1.993(3) .
V1 F2 2.177(2) .
F1 V1 1.9815(18) 4_575
F2 V1 1.955(2) 3_576
F3 V1 1.9572(17) 4_585
